data_1506836
loop_
_publ_author_name
'Vishweshwar, Peddy'
'Jagadeesh Babu, N.'
'Nangia, Ashwini'
'Mason, Sax A.'
'Puschmann, Horst'
'Mondal, Raju'
'Howard, Judith A. K.'

_publ_section_title
;
 Variable Temperature Neutron Diffraction Analysis of a Very Short
 O&#x2212;H&#x00B7;&#x00B7;&#x00B7;O Hydrogen Bond in
 2,3,5,6-Pyrazinetetracarboxylic Acid Dihydrate:&#x00A0; Synthon-Assisted
 Short Oacid&#x2212;H&#x00B7;&#x00B7;&#x00B7;OwaterHydrogen Bonds in a
 Multicenter Array
;
_journal_issue 43
_journal_name_full 'The Journal of Physical Chemistry A'
_journal_page_first 9406
_journal_paper_doi 10.1021/jp0476848
_journal_volume 108
_journal_year 2004
_chemical_formula_moiety 'C8 H4 N2 O8, 2H2O'
_chemical_formula_sum 'C8 H8 N2 O10'
_chemical_formula_weight 292.16
_chemical_melting_point 480
_chemical_name_common
;
2,3,5,6-pyrazinetetracarboxylic acid dihydrate
;
_chemical_name_systematic
; 
 2,3,5,6-pyrazinetetracarboxylic acid dihydrate
;
_space_group_IT_number 2
_symmetry_cell_setting triclinic
_symmetry_space_group_name_Hall '-P 1'
_symmetry_space_group_name_H-M 'P -1'
_atom_sites_solution_hydrogens geom
_atom_sites_solution_primary direct
_atom_sites_solution_secondary difmap
_audit_creation_method SHELXL-97
_cell_angle_alpha 99.393(6)
_cell_angle_beta 107.565(7)
_cell_angle_gamma 105.174(7)
_cell_formula_units_Z 1
_cell_length_a 5.4950(10)
_cell_length_b 6.4410(10)
_cell_length_c 8.7670(10)
_cell_measurement_reflns_used 577
_cell_measurement_temperature 293(1)
_cell_measurement_theta_max 31.65
_cell_measurement_theta_min 4.02
_cell_volume 275.44(8)
_computing_cell_refinement 'ILL RAFD9'
_computing_data_collection 'ILL HKLGEN, MAD'
_computing_data_reduction 'ILL RACER'
_computing_molecular_graphics 'ORTEP and PLUTON'
_computing_publication_material SHELXL-97
_computing_structure_refinement 'SHELXL-97 (Sheldrick, 1997)'
_computing_structure_solution 'SHELXS-97 (Sheldrick, 1990)'
_diffrn_ambient_temperature 293(1)
_diffrn_detector_area_resol_mean '0.25 degrees'
_diffrn_measured_fraction_theta_full 0.970
_diffrn_measured_fraction_theta_max 0.970
_diffrn_measurement_device_type 'd9 four-circle diffractometer'
_diffrn_measurement_method 'omega step-scans'
_diffrn_radiation_monochromator graphite
_diffrn_radiation_probe neutron
_diffrn_radiation_source 'ILL reactor'
_diffrn_radiation_type neutron
_diffrn_radiation_wavelength 0.83970
_diffrn_reflns_av_R_equivalents 0.0136
_diffrn_reflns_av_sigmaI/netI 0.0191
_diffrn_reflns_limit_h_max 6
_diffrn_reflns_limit_h_min -1
_diffrn_reflns_limit_k_max 7
_diffrn_reflns_limit_k_min -8
_diffrn_reflns_limit_l_max 10
_diffrn_reflns_limit_l_min -10
_diffrn_reflns_number 1295
_diffrn_reflns_theta_full 32.08
_diffrn_reflns_theta_max 32.08
_diffrn_reflns_theta_min 2.98
_diffrn_standards_decay_% 0
_exptl_absorpt_coefficient_mu 0.000
_exptl_absorpt_correction_T_max 0.9409
_exptl_absorpt_correction_T_min 0.8570
_exptl_absorpt_correction_type 'Gaussian grid'
_exptl_absorpt_process_details 'program DATAP'
_exptl_crystal_colour 'Pale yellow'
_exptl_crystal_density_diffrn 1.760
_exptl_crystal_density_method 'not measured'
_exptl_crystal_description plate
_exptl_crystal_F_000 100
_exptl_crystal_size_max 2.8
_exptl_crystal_size_mid 1.6
_exptl_crystal_size_min 0.6
_refine_diff_density_max 0.317
_refine_diff_density_min -0.374
_refine_diff_density_rms 0.068
_refine_ls_extinction_coef 0.075(3)
_refine_ls_extinction_expression Fc^*^=kFc[1+0.001xFc^2^\l^3^/sin(2\q)]^-1/4^
_refine_ls_extinction_method SHELXL
_refine_ls_goodness_of_fit_ref 1.123
_refine_ls_hydrogen_treatment refall
_refine_ls_matrix_type full
_refine_ls_number_parameters 135
_refine_ls_number_reflns 1122
_refine_ls_number_restraints 0
_refine_ls_restrained_S_all 1.123
_refine_ls_R_factor_all 0.0253
_refine_ls_R_factor_gt 0.0219
_refine_ls_shift/su_max 0.912
_refine_ls_shift/su_mean 0.017
_refine_ls_structure_factor_coef Fsqd
_refine_ls_weighting_details 'calc w=1/[\s^2^(Fo^2^)+(0.0147P)^2^+0.3156P] where P=(Fo^2^+2Fc^2^)/3'
_refine_ls_weighting_scheme calc
_refine_ls_wR_factor_gt 0.0453
_refine_ls_wR_factor_ref 0.0468
_reflns_number_gt 1040
_reflns_number_total 1122
_reflns_threshold_expression >2sigma(I)
_cod_data_source_file jp0476848si20040528_030418.cif
_cod_data_source_block a
_cod_depositor_comments
;
The following automatic conversions were performed:

'_symmetry_cell_setting' value 'Triclinic' changed to 'triclinic'
according to /home/saulius/struct/CIF-dictionaries/cif_core.dic
dictionary named 'cif_core.dic' version 2.4.1 from 2010-06-29.

Automatic conversion script
Id: cif_fix_values 1715 2011-07-08 13:25:40Z adriana 
;
_cod_original_cell_volume 275.44(7)
_cod_database_code 1506836

loop_
_symmetry_equiv_pos_as_xyz
'x, y, z'
'-x, -y, -z'

loop_
_atom_site_label
_atom_site_type_symbol
_atom_site_fract_x
_atom_site_fract_y
_atom_site_fract_z
_atom_site_U_iso_or_equiv
_atom_site_adp_type
_atom_site_occupancy
_atom_site_symmetry_multiplicity
_atom_site_calc_flag
_atom_site_refinement_flags
O1 O 0.2546(2) -0.05271(16) 0.09102(11) 0.0308(4) Uani 1.000(6) 1 d .
O14 O 0.1829(2) 0.28935(16) 0.22033(12) 0.0296(5) Uani 1.000(7) 1 d .
O3 O 0.6289(2) 0.00271(17) 0.30634(12) 0.0368(3) Uani 1 1 d .
O4 O 0.7478(2) -0.3812(2) 0.44300(12) 0.0459(3) Uani 1 1 d .
O5 O 1.0901(2) -0.2204(2) 0.36979(12) 0.0405(5) Uani 1.000(7) 1 d .
N7 N 0.31246(10) -0.40556(8) -0.07606(6) 0.02064(16) Uani 1 1 d .
H2 H 0.2342(4) 0.0909(3) 0.1559(2) 0.0380(7) Uani 0.996(10) 1 d P
H5 H 1.1958(4) -0.1676(4) 0.4896(2) 0.0526(8) Uani 1.000(11) 1 d .
C8 C 0.45918(15) -0.10377(12) 0.17233(8) 0.02152(18) Uani 1 1 d .
C9 C 0.47762(14) -0.31531(11) 0.08175(8) 0.01880(17) Uani 1 1 d .
C10 C 0.66599(14) -0.41138(11) 0.15872(8) 0.01903(18) Uani 1 1 d .
C11 C 0.83927(15) -0.33106(12) 0.34098(8) 0.02243(18) Uani 1 1 d .
H12 H 0.2210(5) 0.3301(4) 0.3376(2) 0.0554(9) Uani 0.996(12) 1 d P
H13 H 0.0036(4) 0.2895(3) 0.1664(2) 0.0434(8) Uani 0.995(12) 1 d P

loop_
_atom_site_aniso_label
_atom_site_aniso_U_11
_atom_site_aniso_U_22
_atom_site_aniso_U_33
_atom_site_aniso_U_23
_atom_site_aniso_U_13
_atom_site_aniso_U_12
O1 0.0334(6) 0.0316(6) 0.0203(5) -0.0025(4) -0.0011(4) 0.0175(4)
O14 0.0299(8) 0.0330(5) 0.0208(7) -0.0016(4) 0.0024(5) 0.0154(4)
O3 0.0353(5) 0.0350(5) 0.0216(4) -0.0116(4) -0.0073(4) 0.0141(4)
O4 0.0408(6) 0.0641(7) 0.0140(4) 0.0060(4) 0.0036(4) -0.0030(5)
O5 0.0242(6) 0.0595(7) 0.0176(7) -0.0013(4) -0.0016(4) -0.0007(5)
N7 0.0222(3) 0.0221(3) 0.0118(2) 0.00002(17) -0.00045(18) 0.00846(19)
H2 0.0411(10) 0.0389(10) 0.0294(9) 0.0023(7) 0.0060(6) 0.0179(7)
H5 0.0362(11) 0.0712(14) 0.0247(12) -0.0021(8) -0.0049(8) 0.0042(9)
C8 0.0232(4) 0.0218(3) 0.0137(3) -0.0014(2) 0.0012(3) 0.0080(3)
C9 0.0203(3) 0.0198(3) 0.0110(3) -0.0001(2) 0.0005(2) 0.0068(3)
C10 0.0203(3) 0.0206(3) 0.0102(3) 0.0000(2) -0.0004(2) 0.0066(3)
C11 0.0236(4) 0.0257(3) 0.0102(3) 0.0000(2) -0.0008(3) 0.0067(3)
H12 0.0660(15) 0.0677(14) 0.0263(14) -0.0020(8) 0.0035(8) 0.0363(11)
H13 0.0354(14) 0.0518(11) 0.0386(11) 0.0070(7) 0.0059(9) 0.0191(8)

loop_
_atom_type_symbol
_atom_type_description
_atom_type_scat_dispersion_real
_atom_type_scat_dispersion_imag
_atom_type_scat_source
C C 0.0000 0.0000 'International Tables Vol C Tables 4.2.6.8 and 6.1.1.4'
H H 0.0000 0.0000 'International Tables Vol C Tables 4.2.6.8 and 6.1.1.4'
N N 0.0000 0.0000 'International Tables Vol C Tables 4.2.6.8 and 6.1.1.4'
O O 0.0000 0.0000 'International Tables Vol C Tables 4.2.6.8 and 6.1.1.4'

loop_
_geom_angle_atom_site_label_1
_geom_angle_atom_site_label_2
_geom_angle_atom_site_label_3
_geom_angle
_geom_angle_site_symmetry_1
C8 O1 H2 113.93(12) .
H2 O14 H12 116.56(17) .
H2 O14 H13 114.32(16) .
H12 O14 H13 107.0(2) .
C11 O5 H5 111.07(16) .
C10 N7 C9 118.00(5) 2_645
O3 C8 O1 126.26(8) .
O3 C8 C9 120.41(8) .
O1 C8 C9 113.32(7) .
N7 C9 C10 120.99(6) .
N7 C9 C8 117.67(6) .
C10 C9 C8 121.32(6) .
N7 C10 C9 121.00(6) 2_645
N7 C10 C11 115.22(6) 2_645
C9 C10 C11 123.57(6) .
O4 C11 O5 125.80(9) .
O4 C11 C10 120.75(8) .
O5 C11 C10 113.29(7) .

loop_
_geom_bond_atom_site_label_1
_geom_bond_atom_site_label_2
_geom_bond_distance
_geom_bond_site_symmetry_2
O1 C8 1.2909(12) .
O1 H2 1.0551(18) .
O14 H2 1.4425(19) .
O14 H12 0.960(2) .
O14 H13 0.956(3) .
O3 C8 1.2088(12) .
O4 C11 1.1990(14) .
O5 C11 1.2996(14) .
O5 H5 0.9841(19) .
N7 C10 1.3325(9) 2_645
N7 C9 1.3339(8) .
C8 C9 1.5050(9) .
C9 C10 1.3999(10) .
C10 N7 1.3324(9) 2_645
C10 C11 1.5105(9) .
